data_7021945
loop_
_publ_author_name
'Brown-Xu, Samantha E'
'Chisholm, Malcolm H.'
'Durr, Christopher B.'
'Spilker, Thomas F.'
'Young, Philip J.'

_publ_section_title
;
 Modulating the M2\d-to-ligand charge transfer transition by the use of
 diarylboron substituents.
;
_journal_issue 40
_journal_name_full 'Dalton transactions (Cambridge, England : 2003)'
_journal_page_first 14491
_journal_page_last 14497
_journal_paper_doi 10.1039/c3dt51684a
_journal_volume 42
_journal_year 2013
_chemical_compound_source 'synthesis as described'
_chemical_formula_moiety 'C50 H64 Mo2 O9, C4 H8 O'
_chemical_formula_sum 'C54 H72 Mo2 O10'
_chemical_formula_weight 1072.99
_chemical_name_common chisholm1939
_space_group_crystal_system triclinic
_space_group_IT_number 2
_space_group_name_Hall '-P 1'
_space_group_name_H-M_alt 'P -1'
_symmetry_cell_setting triclinic
_symmetry_Int_Tables_number 2
_symmetry_space_group_name_Hall '-P 1'
_symmetry_space_group_name_H-M 'P -1'
_atom_sites_solution_hydrogens geom
_audit_conform_dict_location ftp://ftp.iucr.org/pub/cif_core.dic
_audit_conform_dict_name cif_core.dic
_audit_conform_dict_version 2.4
_audit_creation_date 2013-06-06
_audit_creation_method 'WinGX routine CIF_UPDATE'
_cell_angle_alpha 83.0670(10)
_cell_angle_beta 80.8170(10)
_cell_angle_gamma 84.8880(10)
_cell_formula_units_Z 1
_cell_length_a 10.2136(2)
_cell_length_b 10.3526(2)
_cell_length_c 12.6092(2)
_cell_measurement_reflns_used 5934
_cell_measurement_temperature 150(2)
_cell_measurement_theta_max 27.485
_cell_measurement_theta_min 0.74
_cell_measurement_wavelength 0.71073
_cell_volume 1303.23(4)
_computing_cell_refinement 'HKL Scalepack (Otwinowski & Minor 1997)'
_computing_data_collection 'Collect (Bruker AXS BV, 1997-2004)'
_computing_data_reduction 'HKL Denzo and Scalepack (Otwinowski & Minor 1997)'
_computing_molecular_graphics 'Ortep-3 for Windows (Farrugia, 1997)'
_computing_publication_material 'WinGX publication routines (Farrugia, 1999)'
_computing_structure_refinement 'SHELXL-2012 (Sheldrick, 2012)'
_diffrn_ambient_temperature 150(2)
_diffrn_detector 'CCD plate'
_diffrn_detector_area_resol_mean 9
_diffrn_measured_fraction_theta_full 1
_diffrn_measured_fraction_theta_max 0.997
_diffrn_measurement_device '95mm CCD camera on \k-goniostat'
_diffrn_measurement_device_type KappaCCD
_diffrn_measurement_method CCD
_diffrn_orient_matrix_type 'by Bruker AXS Collect from scalepack cell'
_diffrn_orient_matrix_UB_11 0.0448338
_diffrn_orient_matrix_UB_12 -0.0853352
_diffrn_orient_matrix_UB_13 -0.020196
_diffrn_orient_matrix_UB_21 -0.0315445
_diffrn_orient_matrix_UB_22 -0.0419214
_diffrn_orient_matrix_UB_23 0.074286
_diffrn_orient_matrix_UB_31 -0.0829561
_diffrn_orient_matrix_UB_32 -0.0218449
_diffrn_orient_matrix_UB_33 -0.0245824
_diffrn_radiation_monochromator 'horizonally mounted graphite crystal'
_diffrn_radiation_probe x-ray
_diffrn_radiation_type MoK\a
_diffrn_radiation_wavelength 0.71073
_diffrn_reflns_av_R_equivalents 0.059
_diffrn_reflns_Laue_measured_fraction_full 1
_diffrn_reflns_Laue_measured_fraction_max 0.997
_diffrn_reflns_limit_h_max 13
_diffrn_reflns_limit_h_min -13
_diffrn_reflns_limit_k_max 13
_diffrn_reflns_limit_k_min -13
_diffrn_reflns_limit_l_max 16
_diffrn_reflns_limit_l_min -16
_diffrn_reflns_number 11602
_diffrn_reflns_point_group_measured_fraction_full 1
_diffrn_reflns_point_group_measured_fraction_max 0.997
_diffrn_reflns_theta_full 25.242
_diffrn_reflns_theta_max 27.519
_diffrn_reflns_theta_min 1.646
_diffrn_source 'Enraf Nonius FR590'
_exptl_absorpt_coefficient_mu 0.536
_exptl_absorpt_correction_T_max 0.938
_exptl_absorpt_correction_T_min 0.739
_exptl_absorpt_correction_type multi-scan
_exptl_absorpt_process_details 'HKL Scalepack (Otwinowski & Minor, 1997)'
_exptl_crystal_colour yellow
_exptl_crystal_density_diffrn 1.367
_exptl_crystal_density_method 'not measured'
_exptl_crystal_description block
_exptl_crystal_F_000 560
_exptl_crystal_size_max 0.31
_exptl_crystal_size_mid 0.15
_exptl_crystal_size_min 0.12
_refine_diff_density_max 0.647
_refine_diff_density_min -1.192
_refine_diff_density_rms 0.257
_refine_ls_extinction_method none
_refine_ls_goodness_of_fit_ref 1.119
_refine_ls_hydrogen_treatment constr
_refine_ls_matrix_type full
_refine_ls_number_parameters 462
_refine_ls_number_reflns 5984
_refine_ls_number_restraints 103
_refine_ls_restrained_S_all 1.117
_refine_ls_R_factor_all 0.0775
_refine_ls_R_factor_gt 0.0426
_refine_ls_shift/su_max 0.001
_refine_ls_shift/su_mean 0
_refine_ls_structure_factor_coef Fsqd
_refine_ls_weighting_details
;
 w=1/[\s^2^(Fo^2^)+(0.0764P)^2^]
 where P=(Fo^2^+2Fc^2^)/3
;
_refine_ls_weighting_scheme calc
_refine_ls_wR_factor_gt 0.1005
_refine_ls_wR_factor_ref 0.1363
_reflns_number_gt 4445
_reflns_number_total 5984
_reflns_threshold_expression 'I > 2\s(I)'
_cod_data_source_file c3dt51684a.txt
_cod_data_source_block global
_cod_database_code 7021945
_shelx_space_group_comment
;
The symmetry employed for this shelxl refinement is uniquely defined
by the following loop, which should always be used as a source of
symmetry information in preference to the above space-group names.
They are only intended as comments.
;

loop_
_space_group_symop_operation_xyz
'x, y, z'
'-x, -y, -z'

loop_
_atom_site_label
_atom_site_type_symbol
_atom_site_fract_x
_atom_site_fract_y
_atom_site_fract_z
_atom_site_U_iso_or_equiv
_atom_site_adp_type
_atom_site_occupancy
_atom_site_calc_flag
_atom_site_disorder_assembly
_atom_site_disorder_group
C1A C 0.3960(3) 1.1686(3) 0.6467(3) 0.0322(8) Uani 0.362(6) d A 1
C2A C 0.346(4) 1.252(5) 0.737(4) 0.031(4) Uani 0.362(6) d A 1
C3A C 0.217(3) 1.240(3) 0.796(3) 0.034(8) Uani 0.362(6) d A 1
C4A C 0.168(2) 1.333(2) 0.866(2) 0.033(5) Uani 0.362(6) d A 1
H4A H 0.0825 1.3253 0.9077 0.039 Uiso 0.362(6) calc A 1
C5A C 0.2400(13) 1.4384(16) 0.8766(13) 0.030(4) Uani 0.362(6) d A 1
C6A C 0.3627(18) 1.451(2) 0.812(2) 0.034(5) Uani 0.362(6) d A 1
H6A H 0.4043 1.5307 0.8057 0.041 Uiso 0.362(6) calc A 1
C7A C 0.4272(17) 1.3470(15) 0.7547(13) 0.025(4) Uani 0.362(6) d A 1
C8A C 0.5629(16) 1.3657(17) 0.6855(11) 0.029(4) Uani 0.362(6) d A 1
H8A H 0.565 1.3172 0.6212 0.034 Uiso 0.362(6) calc A 1
C9A C 0.673(2) 1.298(3) 0.7474(16) 0.073(7) Uani 0.362(6) d A 1
H9A1 H 0.7595 1.3074 0.7022 0.11 Uiso 0.362(6) calc A 1
H9A2 H 0.6577 1.2054 0.7655 0.11 Uiso 0.362(6) calc A 1
H9A3 H 0.671 1.3387 0.814 0.11 Uiso 0.362(6) calc A 1
C10A C 0.589(3) 1.505(2) 0.642(2) 0.044(5) Uani 0.362(6) d A 1
H10A H 0.5172 1.5433 0.603 0.066 Uiso 0.362(6) calc A 1
H10B H 0.6738 1.5059 0.5925 0.066 Uiso 0.362(6) calc A 1
H10C H 0.5944 1.5551 0.702 0.066 Uiso 0.362(6) calc A 1
C11A C 0.132(2) 1.132(2) 0.782(3) 0.043(10) Uani 0.362(6) d A 1
H11A H 0.1551 1.1114 0.7058 0.052 Uiso 0.362(6) calc A 1
C12A C 0.164(2) 1.0072(19) 0.8543(19) 0.040(4) Uani 0.362(6) d A 1
H12A H 0.1098 0.9384 0.8421 0.06 Uiso 0.362(6) calc A 1
H12B H 0.1444 1.0239 0.9303 0.06 Uiso 0.362(6) calc A 1
H12C H 0.2584 0.9792 0.8367 0.06 Uiso 0.362(6) calc A 1
C13A C -0.016(2) 1.167(3) 0.803(3) 0.059(6) Uani 0.362(6) d A 1
H13A H -0.0636 1.0941 0.7883 0.088 Uiso 0.362(6) calc A 1
H13B H -0.0377 1.2448 0.7545 0.088 Uiso 0.362(6) calc A 1
H13C H -0.0428 1.1843 0.8779 0.088 Uiso 0.362(6) calc A 1
C14A C 0.1886(14) 1.5383(14) 0.9554(11) 0.038(4) Uani 0.362(6) d A 1
H14A H 0.1096 1.5038 1.0044 0.046 Uiso 0.362(6) calc A 1
C15A C 0.145(2) 1.6631(14) 0.8977(14) 0.098(5) Uani 0.362(6) d A 1
H15A H 0.1005 1.7215 0.9502 0.146 Uiso 0.362(6) calc A 1
H15B H 0.0825 1.6472 0.8499 0.146 Uiso 0.362(6) calc A 1
H15C H 0.222 1.7036 0.8547 0.146 Uiso 0.362(6) calc A 1
C16A C 0.2942(14) 1.5604(14) 1.0270(10) 0.068(2) Uani 0.362(6) d A 1
H16A H 0.3087 1.4812 1.0759 0.102 Uiso 0.362(6) calc A 1
H16B H 0.2621 1.6333 1.0694 0.102 Uiso 0.362(6) calc A 1
H16C H 0.378 1.5805 0.9806 0.102 Uiso 0.362(6) calc A 1
C1B C 0.3960(3) 1.1686(3) 0.6467(3) 0.0322(8) Uani 0.638(6) d A 2
C2B C 0.349(2) 1.269(3) 0.723(2) 0.031(4) Uani 0.638(6) d A 2
C3B C 0.2328(16) 1.2491(16) 0.7974(16) 0.036(5) Uani 0.638(6) d A 2
C4B C 0.2016(12) 1.3312(15) 0.8781(12) 0.044(4) Uani 0.638(6) d A 2
H4B H 0.1211 1.3219 0.9269 0.053 Uiso 0.638(6) calc A 2
C5B C 0.2842(11) 1.4272(9) 0.8904(8) 0.045(3) Uani 0.638(6) d A 2
C6B C 0.4000(12) 1.4411(14) 0.8171(13) 0.048(4) Uani 0.638(6) d A 2
H6B H 0.4619 1.4992 0.8289 0.057 Uiso 0.638(6) calc A 2
C7B C 0.4288(10) 1.3713(9) 0.7254(8) 0.033(3) Uani 0.638(6) d A 2
C8B C 0.5591(9) 1.3859(10) 0.6469(7) 0.031(2) Uani 0.638(6) d A 2
H8B H 0.553 1.3398 0.5828 0.037 Uiso 0.638(6) calc A 2
C9B C 0.6760(12) 1.3181(13) 0.7010(9) 0.059(3) Uani 0.638(6) d A 2
H9B1 H 0.759 1.3266 0.6504 0.088 Uiso 0.638(6) calc A 2
H9B2 H 0.6613 1.2255 0.721 0.088 Uiso 0.638(6) calc A 2
H9B3 H 0.682 1.3591 0.766 0.088 Uiso 0.638(6) calc A 2
C10B C 0.5811(17) 1.5280(13) 0.6068(15) 0.056(4) Uani 0.638(6) d A 2
H10D H 0.5044 1.568 0.574 0.084 Uiso 0.638(6) calc A 2
H10E H 0.6615 1.5329 0.5528 0.084 Uiso 0.638(6) calc A 2
H10F H 0.5916 1.5748 0.6677 0.084 Uiso 0.638(6) calc A 2
C11B C 0.1448(14) 1.1427(12) 0.7850(12) 0.034(4) Uani 0.638(6) d A 2
H11B H 0.1846 1.1013 0.7185 0.041 Uiso 0.638(6) calc A 2
C12B C 0.1421(17) 1.0372(13) 0.8808(12) 0.074(5) Uani 0.638(6) d A 2
H12D H 0.0852 0.9694 0.8713 0.112 Uiso 0.638(6) calc A 2
H12E H 0.1069 1.0759 0.9477 0.112 Uiso 0.638(6) calc A 2
H12F H 0.2325 0.9985 0.885 0.112 Uiso 0.638(6) calc A 2
C13B C 0.0045(14) 1.1941(17) 0.7718(16) 0.070(5) Uani 0.638(6) d A 2
H13D H -0.0484 1.1211 0.7668 0.105 Uiso 0.638(6) calc A 2
H13E H 0.0061 1.2549 0.7058 0.105 Uiso 0.638(6) calc A 2
H13F H -0.0353 1.2395 0.8343 0.105 Uiso 0.638(6) calc A 2
C14B C 0.2450(15) 1.5177(8) 0.9772(8) 0.083(4) Uani 0.638(6) d A 2
H14B H 0.335 1.52 0.9984 0.099 Uiso 0.638(6) calc A 2
C15B C 0.2253(14) 1.6529(8) 0.9415(8) 0.098(5) Uani 0.638(6) d A 2
H15D H 0.2089 1.7029 1.0041 0.146 Uiso 0.638(6) calc A 2
H15E H 0.1486 1.6671 0.9026 0.146 Uiso 0.638(6) calc A 2
H15F H 0.3048 1.6817 0.8933 0.146 Uiso 0.638(6) calc A 2
C16B C 0.1766(9) 1.4646(7) 1.0827(5) 0.068(2) Uani 0.638(6) d A 2
H16D H 0.2149 1.3763 1.1017 0.102 Uiso 0.638(6) calc A 2
H16E H 0.0818 1.4617 1.0791 0.102 Uiso 0.638(6) calc A 2
H16F H 0.1875 1.5204 1.1377 0.102 Uiso 0.638(6) calc A 2
C17 C 0.2818(3) 0.8568(3) 0.5473(3) 0.0336(8) Uani 1 d . .
C18 C 0.1691(4) 0.7735(4) 0.5676(3) 0.0416(9) Uani 1 d . .
C19 C 0.1760(4) 0.6551(4) 0.6316(4) 0.0551(12) Uani 1 d . .
H19 H 0.2528 0.6288 0.6646 0.066 Uiso 1 calc . .
C20 C 0.0721(5) 0.5755(5) 0.6476(5) 0.0817(18) Uani 1 d . .
H20 H 0.0786 0.4938 0.6904 0.098 Uiso 1 calc . .
C21 C -0.0415(5) 0.6129(5) 0.6021(5) 0.090(2) Uani 1 d . .
H21 H -0.1135 0.5581 0.6143 0.108 Uiso 1 calc . .
C22 C -0.0492(5) 0.7314(5) 0.5383(5) 0.0813(18) Uani 1 d . .
H22 H -0.1269 0.7581 0.5066 0.098 Uiso 1 calc . .
C23 C 0.0549(4) 0.8100(4) 0.5207(4) 0.0578(12) Uani 1 d . .
H23 H 0.0492 0.8904 0.476 0.069 Uiso 1 calc . .
Mo1 Mo 0.54553(3) 0.93956(3) 0.55886(2) 0.02861(13) Uani 1 d . .
O1 O 0.4665(2) 1.0664(2) 0.67658(18) 0.0293(5) Uani 1 d . .
O2 O 0.7178(2) 1.0444(2) 0.52356(19) 0.0315(5) Uani 1 d . .
O3 O 0.3796(2) 0.8268(2) 0.60034(18) 0.0299(5) Uani 1 d . .
O5 O 0.6309(2) 0.8070(2) 0.44888(18) 0.0289(5) Uani 1 d . .
O4A O 0.6611(17) 0.8350(12) 0.7098(15) 0.047(3) Uani 0.50(3) d B 3
C24A C 0.776(2) 0.885(3) 0.7445(19) 0.093(7) Uani 0.50(3) d B 3
H24A H 0.7946 0.9718 0.7045 0.111 Uiso 0.50(3) calc B 3
H24B H 0.8561 0.825 0.73 0.111 Uiso 0.50(3) calc B 3
C25A C 0.741(3) 0.897(3) 0.8661(15) 0.116(8) Uani 0.50(3) d B 3
H25A H 0.7967 0.8324 0.9072 0.14 Uiso 0.50(3) calc B 3
H25B H 0.7562 0.9855 0.8819 0.14 Uiso 0.50(3) calc B 3
C26A C 0.602(3) 0.872(2) 0.8949(14) 0.098(7) Uani 0.50(3) d B 3
H26A H 0.5446 0.9546 0.8957 0.117 Uiso 0.50(3) calc B 3
H26B H 0.5844 0.8207 0.9665 0.117 Uiso 0.50(3) calc B 3
C27A C 0.578(3) 0.796(3) 0.8068(18) 0.073(7) Uani 0.50(3) d B 3
H27A H 0.5965 0.7014 0.8279 0.087 Uiso 0.50(3) calc B 3
H27B H 0.4836 0.8104 0.7958 0.087 Uiso 0.50(3) calc B 3
O4B O 0.6374(13) 0.8291(13) 0.7434(11) 0.033(3) Uani 0.50(3) d B 4
C24B C 0.7314(19) 0.9057(17) 0.7799(14) 0.059(5) Uani 0.50(3) d B 4
H24C H 0.7527 0.9827 0.7273 0.071 Uiso 0.50(3) calc B 4
H24D H 0.8148 0.8524 0.79 0.071 Uiso 0.50(3) calc B 4
C25B C 0.659(3) 0.947(3) 0.8873(13) 0.124(8) Uani 0.50(3) d B 4
H25C H 0.7166 0.9246 0.944 0.149 Uiso 0.50(3) calc B 4
H25D H 0.6382 1.0427 0.8804 0.149 Uiso 0.50(3) calc B 4
C26B C 0.5381(18) 0.8816(19) 0.9174(14) 0.069(4) Uani 0.50(3) d B 4
H26C H 0.4598 0.9454 0.9236 0.083 Uiso 0.50(3) calc B 4
H26D H 0.5385 0.8268 0.9874 0.083 Uiso 0.50(3) calc B 4
C27B C 0.535(2) 0.799(3) 0.8287(15) 0.051(5) Uani 0.50(3) d B 4
H27C H 0.5463 0.706 0.8564 0.061 Uiso 0.50(3) calc B 4
H27D H 0.4483 0.8151 0.8025 0.061 Uiso 0.50(3) calc B 4

loop_
_atom_site_aniso_label
_atom_site_aniso_U_11
_atom_site_aniso_U_22
_atom_site_aniso_U_33
_atom_site_aniso_U_23
_atom_site_aniso_U_13
_atom_site_aniso_U_12
C1A 0.0244(18) 0.0238(18) 0.052(2) -0.0134(16) -0.0086(16) -0.0036(14)
C2A 0.034(2) 0.022(7) 0.040(8) -0.006(7) -0.013(3) 0.003(3)
C3A 0.035(12) 0.040(17) 0.028(12) -0.016(10) -0.003(8) 0.007(9)
C4A 0.031(9) 0.019(7) 0.052(10) -0.009(6) -0.017(8) 0.003(6)
C5A 0.028(7) 0.033(7) 0.040(7) -0.017(5) -0.030(6) 0.011(6)
C6A 0.027(10) 0.017(6) 0.064(11) -0.012(6) -0.021(9) 0.001(7)
C7A 0.036(7) 0.015(7) 0.024(8) 0.012(6) -0.014(5) -0.002(5)
C8A 0.046(8) 0.026(7) 0.018(8) 0.006(6) -0.021(6) -0.008(5)
C9A 0.063(11) 0.094(15) 0.072(15) -0.015(12) -0.051(12) 0.019(9)
C10A 0.027(7) 0.040(12) 0.063(14) -0.003(8) -0.004(8) -0.001(7)
C11A 0.045(16) 0.032(13) 0.056(17) -0.023(11) -0.001(11) -0.014(11)
C12A 0.042(8) 0.021(8) 0.061(11) -0.015(6) -0.009(7) -0.002(6)
C13A 0.031(9) 0.033(12) 0.100(16) 0.013(9) 0.009(8) -0.002(8)
C14A 0.041(7) 0.043(8) 0.035(7) -0.012(5) -0.028(5) 0.024(6)
C15A 0.178(15) 0.035(4) 0.068(7) -0.022(4) 0.025(6) -0.001(6)
C16A 0.111(6) 0.053(4) 0.047(4) -0.025(3) -0.022(4) 0.004(4)
C1B 0.0244(18) 0.0238(18) 0.052(2) -0.0134(16) -0.0086(16) -0.0036(14)
C2B 0.034(2) 0.022(7) 0.040(8) -0.006(7) -0.013(3) 0.003(3)
C3B 0.046(8) 0.015(6) 0.050(9) -0.004(5) -0.015(6) -0.006(5)
C4B 0.044(7) 0.045(6) 0.043(6) -0.013(4) -0.004(6) 0.002(5)
C5B 0.060(7) 0.030(5) 0.052(5) -0.016(4) -0.022(6) -0.004(5)
C6B 0.042(7) 0.043(6) 0.068(7) -0.028(5) -0.019(6) -0.006(5)
C7B 0.047(5) 0.015(4) 0.039(6) 0.003(4) -0.021(4) -0.001(3)
C8B 0.025(3) 0.033(5) 0.037(6) -0.005(4) -0.013(4) 0.002(3)
C9B 0.050(5) 0.060(6) 0.079(9) -0.014(6) -0.042(6) -0.001(4)
C10B 0.052(6) 0.027(5) 0.089(13) -0.008(5) -0.005(6) -0.006(4)
C11B 0.036(7) 0.029(7) 0.036(8) -0.006(5) 0.004(5) -0.004(5)
C12B 0.111(12) 0.042(8) 0.076(9) 0.008(6) -0.029(8) -0.032(7)
C13B 0.055(8) 0.045(8) 0.114(13) 0.000(7) -0.019(8) -0.021(5)
C14B 0.151(12) 0.037(5) 0.061(6) -0.032(5) 0.007(7) -0.017(7)
C15B 0.178(15) 0.035(4) 0.068(7) -0.022(4) 0.025(6) -0.001(6)
C16B 0.111(6) 0.053(4) 0.047(4) -0.025(3) -0.022(4) 0.004(4)
C17 0.0261(18) 0.0221(18) 0.054(2) -0.0092(16) -0.0090(16) 0.0018(14)
C18 0.0265(19) 0.028(2) 0.072(3) -0.0057(18) -0.0140(18) -0.0002(15)
C19 0.035(2) 0.039(2) 0.093(3) 0.008(2) -0.022(2) -0.0095(19)
C20 0.056(3) 0.047(3) 0.146(5) 0.030(3) -0.040(3) -0.028(2)
C21 0.044(3) 0.063(3) 0.167(6) 0.023(4) -0.041(3) -0.025(3)
C22 0.034(3) 0.055(3) 0.160(5) 0.012(3) -0.041(3) -0.012(2)
C23 0.030(2) 0.033(2) 0.113(4) 0.007(2) -0.028(2) -0.0045(18)
Mo1 0.02375(19) 0.02007(18) 0.0448(2) -0.00817(12) -0.01147(13) 0.00107(11)
O1 0.0257(12) 0.0230(12) 0.0428(13) -0.0111(10) -0.0120(10) 0.0009(10)
O2 0.0229(12) 0.0217(12) 0.0527(14) -0.0066(11) -0.0128(10) 0.0006(9)
O3 0.0234(12) 0.0212(12) 0.0467(14) -0.0056(10) -0.0099(10) 0.0001(9)
O5 0.0246(12) 0.0208(12) 0.0453(14) -0.0104(10) -0.0137(10) 0.0019(9)
O4A 0.059(6) 0.024(4) 0.049(8) 0.018(4) 0.004(6) 0.004(4)
C24A 0.088(13) 0.138(16) 0.063(11) 0.007(9) -0.038(9) -0.046(11)
C25A 0.149(18) 0.146(16) 0.073(11) 0.004(9) -0.048(11) -0.085(13)
C26A 0.149(19) 0.081(11) 0.057(9) -0.001(7) 0.002(11) -0.015(14)
C27A 0.085(18) 0.049(10) 0.10(2) -0.010(13) -0.051(13) 0.005(11)
O4B 0.039(6) 0.046(5) 0.017(6) 0.003(4) -0.007(5) -0.026(4)
C24B 0.074(10) 0.055(7) 0.061(10) 0.019(6) -0.048(7) -0.036(7)
C25B 0.159(18) 0.143(15) 0.091(10) -0.052(11) -0.009(12) -0.094(14)
C26B 0.066(9) 0.084(9) 0.061(8) -0.036(7) -0.006(7) -0.003(7)
C27B 0.062(10) 0.062(11) 0.034(6) 0.003(5) -0.015(6) -0.022(9)

loop_
_atom_type_symbol
_atom_type_description
_atom_type_scat_dispersion_real
_atom_type_scat_dispersion_imag
_atom_type_scat_source
C C 0.0033 0.0016 'International Tables Vol C Tables 4.2.6.8 and 6.1.1.4'
H H 0 0 'International Tables Vol C Tables 4.2.6.8 and 6.1.1.4'
Mo Mo -1.6832 0.6857 'International Tables Vol C Tables 4.2.6.8 and 6.1.1.4'
O O 0.0106 0.006 'International Tables Vol C Tables 4.2.6.8 and 6.1.1.4'

loop_
_geom_angle_atom_site_label_1
_geom_angle_atom_site_label_2
_geom_angle_atom_site_label_3
_geom_angle
_geom_angle_site_symmetry_1
O5 C1A O1 122.3(3) 2_676
O5 C1A C2A 125(3) 2_676
O1 C1A C2A 113(3) .
C7A C2A C3A 121.8(11) .
C7A C2A C1A 117.7(12) .
C3A C2A C1A 120.4(13) .
C4A C3A C2A 117.6(14) .
C4A C3A C11A 120.4(15) .
C2A C3A C11A 122.0(14) .
C3A C4A C5A 122.4(15) .
C3A C4A H4A 118.8 .
C5A C4A H4A 118.8 .
C6A C5A C4A 117.9(12) .
C6A C5A C14A 119.5(12) .
C4A C5A C14A 122.5(13) .
C5A C6A C7A 121.3(13) .
C5A C6A H6A 119.4 .
C7A C6A H6A 119.4 .
C2A C7A C6A 116.2(16) .
C2A C7A C8A 121.4(13) .
C6A C7A C8A 119.1(12) .
C10A C8A C7A 115.4(14) .
C10A C8A C9A 112.5(14) .
C7A C8A C9A 109.4(13) .
C10A C8A H8A 106.3 .
C7A C8A H8A 106.3 .
C9A C8A H8A 106.3 .
C8A C9A H9A1 109.5 .
C8A C9A H9A2 109.5 .
H9A1 C9A H9A2 109.5 .
C8A C9A H9A3 109.5 .
H9A1 C9A H9A3 109.5 .
H9A2 C9A H9A3 109.5 .
C8A C10A H10A 109.5 .
C8A C10A H10B 109.5 .
H10A C10A H10B 109.5 .
C8A C10A H10C 109.5 .
H10A C10A H10C 109.5 .
H10B C10A H10C 109.5 .
C13A C11A C3A 114.5(18) .
C13A C11A C12A 109.1(16) .
C3A C11A C12A 111.4(18) .
C13A C11A H11A 107.2 .
C3A C11A H11A 107.2 .
C12A C11A H11A 107.2 .
C11A C12A H12A 109.5 .
C11A C12A H12B 109.5 .
H12A C12A H12B 109.5 .
C11A C12A H12C 109.5 .
H12A C12A H12C 109.5 .
H12B C12A H12C 109.5 .
C11A C13A H13A 109.5 .
C11A C13A H13B 109.5 .
H13A C13A H13B 109.5 .
C11A C13A H13C 109.5 .
H13A C13A H13C 109.5 .
H13B C13A H13C 109.5 .
C15A C14A C5A 110.9(11) .
C15A C14A C16A 110.3(14) .
C5A C14A C16A 112.1(10) .
C15A C14A H14A 107.8 .
C5A C14A H14A 107.8 .
C16A C14A H14A 107.8 .
C14A C15A H15A 109.5 .
C14A C15A H15B 109.5 .
H15A C15A H15B 109.5 .
C14A C15A H15C 109.5 .
H15A C15A H15C 109.5 .
H15B C15A H15C 109.5 .
C14A C16A H16A 109.5 .
C14A C16A H16B 109.5 .
H16A C16A H16B 109.5 .
C14A C16A H16C 109.5 .
H16A C16A H16C 109.5 .
H16B C16A H16C 109.5 .
C7B C2B C3B 122.1(7) .
C4B C3B C2B 117.7(10) .
C4B C3B C11B 122.6(10) .
C2B C3B C11B 119.6(9) .
C3B C4B C5B 122.4(10) .
C3B C4B H4B 118.8 .
C5B C4B H4B 118.8 .
C6B C5B C4B 118.0(8) .
C6B C5B C14B 120.9(8) .
C4B C5B C14B 121.0(9) .
C5B C6B C7B 121.9(9) .
C5B C6B H6B 119 .
C7B C6B H6B 119 .
C2B C7B C6B 116.7(9) .
C2B C7B C8B 120.9(7) .
C6B C7B C8B 121.0(8) .
C10B C8B C7B 112.0(9) .
C10B C8B C9B 111.9(8) .
C7B C8B C9B 109.6(8) .
C10B C8B H8B 107.7 .
C7B C8B H8B 107.7 .
C9B C8B H8B 107.7 .
C8B C9B H9B1 109.5 .
C8B C9B H9B2 109.5 .
H9B1 C9B H9B2 109.5 .
C8B C9B H9B3 109.5 .
H9B1 C9B H9B3 109.5 .
H9B2 C9B H9B3 109.5 .
C8B C10B H10D 109.5 .
C8B C10B H10E 109.5 .
H10D C10B H10E 109.5 .
C8B C10B H10F 109.5 .
H10D C10B H10F 109.5 .
H10E C10B H10F 109.5 .
C13B C11B C3B 113.0(10) .
C13B C11B C12B 109.8(11) .
C3B C11B C12B 110.7(11) .
C13B C11B H11B 107.7 .
C3B C11B H11B 107.7 .
C12B C11B H11B 107.7 .
C11B C12B H12D 109.5 .
C11B C12B H12E 109.5 .
H12D C12B H12E 109.5 .
C11B C12B H12F 109.5 .
H12D C12B H12F 109.5 .
H12E C12B H12F 109.5 .
C11B C13B H13D 109.5 .
C11B C13B H13E 109.5 .
H13D C13B H13E 109.5 .
C11B C13B H13F 109.5 .
H13D C13B H13F 109.5 .
H13E C13B H13F 109.5 .
C15B C14B C16B 119.9(8) .
C15B C14B C5B 116.5(8) .
C16B C14B C5B 118.4(7) .
C15B C14B H14B 97.6 .
C16B C14B H14B 97.6 .
C5B C14B H14B 97.6 .
C14B C15B H15D 109.5 .
C14B C15B H15E 109.5 .
H15D C15B H15E 109.5 .
C14B C15B H15F 109.5 .
H15D C15B H15F 109.5 .
H15E C15B H15F 109.5 .
C14B C16B H16D 109.5 .
C14B C16B H16E 109.5 .
H16D C16B H16E 109.5 .
C14B C16B H16F 109.5 .
H16D C16B H16F 109.5 .
H16E C16B H16F 109.5 .
O2 C17 O3 121.1(3) 2_676
O2 C17 C18 119.8(3) 2_676
O3 C17 C18 119.0(3) .
C19 C18 C23 118.6(4) .
C19 C18 C17 120.6(3) .
C23 C18 C17 120.8(3) .
C20 C19 C18 120.4(4) .
C20 C19 H19 119.8 .
C18 C19 H19 119.8 .
C19 C20 C21 120.8(5) .
C19 C20 H20 119.6 .
C21 C20 H20 119.6 .
C20 C21 C22 119.1(5) .
C20 C21 H21 120.4 .
C22 C21 H21 120.4 .
C23 C22 C21 120.3(4) .
C23 C22 H22 119.9 .
C21 C22 H22 119.9 .
C22 C23 C18 120.8(4) .
C22 C23 H23 119.6 .
C18 C23 H23 119.6 .
Mo1 Mo1 O5 92.90(6) 2_676
Mo1 Mo1 O3 91.83(6) 2_676
O5 Mo1 O3 89.05(9) .
Mo1 Mo1 O2 91.60(6) 2_676
O5 Mo1 O2 90.36(9) .
O3 Mo1 O2 176.54(8) .
Mo1 Mo1 O1 90.63(6) 2_676
O5 Mo1 O1 176.45(8) .
O3 Mo1 O1 91.28(8) .
O2 Mo1 O1 89.09(9) .
Mo1 Mo1 O4A 169.4(3) 2_676
O5 Mo1 O4A 95.3(4) .
O3 Mo1 O4A 95.0(4) .
O2 Mo1 O4A 81.7(4) .
O1 Mo1 O4A 81.2(4) .
C1A O1 Mo1 117.7(2) .
C17 O2 Mo1 117.8(2) 2_676
C17 O3 Mo1 117.5(2) .
C1B O5 Mo1 116.4(2) 2_676
C1A O5 Mo1 116.4(2) 2_676
C27A O4A C24A 104.8(12) .
C27A O4A Mo1 115.7(14) .
C24A O4A Mo1 124.9(13) .
O4A C24A C25A 107.4(11) .
O4A C24A H24A 110.2 .
C25A C24A H24A 110.2 .
O4A C24A H24B 110.2 .
C25A C24A H24B 110.2 .
H24A C24A H24B 108.5 .
C26A C25A C24A 106.0(11) .
C26A C25A H25A 110.5 .
C24A C25A H25A 110.5 .
C26A C25A H25B 110.5 .
C24A C25A H25B 110.5 .
H25A C25A H25B 108.7 .
C25A C26A C27A 103.1(12) .
C25A C26A H26A 111.2 .
C27A C26A H26A 111.2 .
C25A C26A H26B 111.2 .
C27A C26A H26B 111.2 .
H26A C26A H26B 109.1 .
O4A C27A C26A 109.9(12) .
O4A C27A H27A 109.7 .
C26A C27A H27A 109.7 .
O4A C27A H27B 109.7 .
C26A C27A H27B 109.7 .
H27A C27A H27B 108.2 .
C27B O4B C24B 109.3(10) .
O4B C24B C25B 104.2(10) .
O4B C24B H24C 110.9 .
C25B C24B H24C 110.9 .
O4B C24B H24D 110.9 .
C25B C24B H24D 110.9 .
H24C C24B H24D 108.9 .
C26B C25B C24B 109.5(9) .
C26B C25B H25C 109.8 .
C24B C25B H25C 109.8 .
C26B C25B H25D 109.8 .
C24B C25B H25D 109.8 .
H25C C25B H25D 108.2 .
C25B C26B C27B 105.0(10) .
C25B C26B H26C 110.7 .
C27B C26B H26C 110.7 .
C25B C26B H26D 110.7 .
C27B C26B H26D 110.7 .
H26C C26B H26D 108.8 .
O4B C27B C26B 110.2(12) .
O4B C27B H27C 109.6 .
C26B C27B H27C 109.6 .
O4B C27B H27D 109.6 .
C26B C27B H27D 109.6 .
H27C C27B H27D 108.1 .

loop_
_geom_bond_atom_site_label_1
_geom_bond_atom_site_label_2
_geom_bond_distance
_geom_bond_site_symmetry_2
C1A O5 1.269(4) 2_676
C1A O1 1.279(4) .
C1A C2A 1.509(13) .
C2A C7A 1.406(13) .
C2A C3A 1.409(14) .
C3A C4A 1.396(14) .
C3A C11A 1.515(15) .
C4A C5A 1.398(14) .
C4A H4A 0.95 .
C5A C6A 1.390(14) .
C5A C14A 1.522(12) .
C6A C7A 1.422(14) .
C6A H6A 0.95 .
C7A C8A 1.530(13) .
C8A C10A 1.509(14) .
C8A C9A 1.537(13) .
C8A H8A 1 .
C9A H9A1 0.98 .
C9A H9A2 0.98 .
C9A H9A3 0.98 .
C10A H10A 0.98 .
C10A H10B 0.98 .
C10A H10C 0.98 .
C11A C13A 1.513(15) .
C11A C12A 1.525(15) .
C11A H11A 1 .
C12A H12A 0.98 .
C12A H12B 0.98 .
C12A H12C 0.98 .
C13A H13A 0.98 .
C13A H13B 0.98 .
C13A H13C 0.98 .
C14A C15A 1.474(14) .
C14A C16A 1.560(14) .
C14A H14A 1 .
C15A H15A 0.98 .
C15A H15B 0.98 .
C15A H15C 0.98 .
C16A H16A 0.98 .
C16A H16B 0.98 .
C16A H16C 0.98 .
C2B C7B 1.398(9) .
C2B C3B 1.406(11) .
C3B C4B 1.385(10) .
C3B C11B 1.519(11) .
C4B C5B 1.397(10) .
C4B H4B 0.95 .
C5B C6B 1.387(10) .
C5B C14B 1.509(9) .
C6B C7B 1.414(11) .
C6B H6B 0.95 .
C7B C8B 1.535(9) .
C8B C10B 1.521(10) .
C8B C9B 1.543(9) .
C8B H8B 1 .
C9B H9B1 0.98 .
C9B H9B2 0.98 .
C9B H9B3 0.98 .
C10B H10D 0.98 .
C10B H10E 0.98 .
C10B H10F 0.98 .
C11B C13B 1.512(10) .
C11B C12B 1.526(10) .
C11B H11B 1 .
C12B H12D 0.98 .
C12B H12E 0.98 .
C12B H12F 0.98 .
C13B H13D 0.98 .
C13B H13E 0.98 .
C13B H13F 0.98 .
C14B C15B 1.424(10) .
C14B C16B 1.468(11) .
C14B H14B 1 .
C15B H15D 0.98 .
C15B H15E 0.98 .
C15B H15F 0.98 .
C16B H16D 0.98 .
C16B H16E 0.98 .
C16B H16F 0.98 .
C17 O2 1.274(4) 2_676
C17 O3 1.285(4) .
C17 C18 1.471(5) .
C18 C19 1.387(5) .
C18 C23 1.393(5) .
C19 C20 1.376(6) .
C19 H19 0.95 .
C20 C21 1.379(7) .
C20 H20 0.95 .
C21 C22 1.387(7) .
C21 H21 0.95 .
C22 C23 1.370(6) .
C22 H22 0.95 .
C23 H23 0.95 .
Mo1 Mo1 2.1022(6) 2_676
Mo1 O5 2.104(2) .
Mo1 O3 2.105(2) .
Mo1 O2 2.108(2) .
Mo1 O1 2.116(2) .
Mo1 O4A 2.486(15) .
O2 C17 1.274(4) 2_676
O5 C1B 1.269(4) 2_676
O5 C1A 1.269(4) 2_676
O4A C27A 1.412(13) .
O4A C24A 1.474(13) .
C24A C25A 1.535(16) .
C24A H24A 0.99 .
C24A H24B 0.99 .
C25A C26A 1.453(16) .
C25A H25A 0.99 .
C25A H25B 0.99 .
C26A C27A 1.499(14) .
C26A H26A 0.99 .
C26A H26B 0.99 .
C27A H27A 0.99 .
C27A H27B 0.99 .
O4B C27B 1.400(13) .
O4B C24B 1.459(10) .
C24B C25B 1.526(16) .
C24B H24C 0.99 .
C24B H24D 0.99 .
C25B C26B 1.438(16) .
C25B H25C 0.99 .
C25B H25D 0.99 .
C26B C27B 1.490(13) .
C26B H26C 0.99 .
C26B H26D 0.99 .
C27B H27C 0.99 .
C27B H27D 0.99 .
